data_2212505
loop_
_publ_author_name
'Tang, Qing-Gang'
'Wu, Wen-Yuan'
'He, Wei'
'Sun, Heng-Shun'
'Guo, Cheng'

_publ_section_title
;
 Methyl
 2-amino-4-(3-fluorophenyl)-4<i>H</i>-benzo[<i>h</i>]chromene-3-carboxylate
 methanol solvate
;
_journal_coeditor_code CI2261
_journal_issue 3
_journal_name_full 'Acta Crystallographica Section E'
_journal_page_first o1437
_journal_page_last o1438
_journal_paper_doi 10.1107/S1600536807000335
_journal_volume 63
_journal_year 2007
_chemical_formula_iupac 'C21 H16 F N O3, C H4 O'
_chemical_formula_moiety 'C21 H16 F N O3, C H4 O'
_chemical_formula_sum 'C22 H20 F N O4'
_chemical_formula_weight 381.39
_chemical_name_systematic
;
Methyl 2-amino-4-(3-fluorophenyl)-4H-benzo[h]chromene-3-carboxylate
methanol solvate
;
_space_group_IT_number 2
_symmetry_cell_setting triclinic
_symmetry_space_group_name_Hall '-P 1'
_symmetry_space_group_name_H-M 'P -1'
_atom_sites_solution_hydrogens geom
_atom_sites_solution_primary direct
_atom_sites_solution_secondary difmap
_cell_angle_alpha 76.26(3)
_cell_angle_beta 71.80(3)
_cell_angle_gamma 71.50(3)
_cell_formula_units_Z 4
_cell_length_a 11.225(2)
_cell_length_b 11.375(2)
_cell_length_c 17.283(4)
_cell_measurement_reflns_used 25
_cell_measurement_temperature 293(2)
_cell_measurement_theta_max 12
_cell_measurement_theta_min 10
_cell_volume 1964.4(8)
_computing_cell_refinement 'CAD-4 Software'
_computing_data_collection 'CAD-4 Software (Enraf--Nonius, 1989)'
_computing_data_reduction 'XCAD4 (Harms & Wocadlo, 1995)'
_computing_molecular_graphics 'SHELXTL (Siemens, 1996)'
_computing_publication_material SHELXTL
_computing_structure_refinement 'SHELXL97 (Sheldrick, 1997)'
_computing_structure_solution 'SHELXS97 (Sheldrick, 1997)'
_diffrn_ambient_temperature 293(2)
_diffrn_measured_fraction_theta_full 0.999
_diffrn_measured_fraction_theta_max 0.999
_diffrn_measurement_device_type 'Enraf--Nonius CAD-4'
_diffrn_measurement_method \w/2\q
_diffrn_radiation_monochromator graphite
_diffrn_radiation_source 'fine-focus sealed tube'
_diffrn_radiation_type MoK\a
_diffrn_radiation_wavelength 0.71073
_diffrn_reflns_av_R_equivalents 0.0000
_diffrn_reflns_av_sigmaI/netI 0.0421
_diffrn_reflns_limit_h_max 13
_diffrn_reflns_limit_h_min -12
_diffrn_reflns_limit_k_max 14
_diffrn_reflns_limit_k_min -13
_diffrn_reflns_limit_l_max 21
_diffrn_reflns_limit_l_min 0
_diffrn_reflns_number 7688
_diffrn_reflns_theta_full 25.97
_diffrn_reflns_theta_max 25.97
_diffrn_reflns_theta_min 1.26
_diffrn_standards_decay_% 0
_diffrn_standards_interval_count 200
_diffrn_standards_number 3
_exptl_absorpt_coefficient_mu 0.095
_exptl_absorpt_correction_T_max 0.9721
_exptl_absorpt_correction_T_min 0.9620
_exptl_absorpt_correction_type psi-scan
_exptl_absorpt_process_details '(North <i>et al.</i>,  1968)'
_exptl_crystal_colour Colourless
_exptl_crystal_density_diffrn 1.290
_exptl_crystal_density_method 'not measured'
_exptl_crystal_description Block
_exptl_crystal_F_000 800
_exptl_crystal_size_max 0.40
_exptl_crystal_size_mid 0.30
_exptl_crystal_size_min 0.30
_refine_diff_density_max 0.366
_refine_diff_density_min -0.284
_refine_ls_extinction_method none
_refine_ls_goodness_of_fit_ref 1.043
_refine_ls_hydrogen_treatment constr
_refine_ls_matrix_type full
_refine_ls_number_parameters 506
_refine_ls_number_reflns 7688
_refine_ls_number_restraints 0
_refine_ls_restrained_S_all 1.043
_refine_ls_R_factor_all 0.1175
_refine_ls_R_factor_gt 0.0648
_refine_ls_shift/su_max 0.001
_refine_ls_shift/su_mean 0.000
_refine_ls_structure_factor_coef Fsqd
_refine_ls_weighting_details 'calc w=1/[\s^2^(Fo^2^)+(0.1P)^2^] where P=(Fo^2^+2Fc^2^)/3'
_refine_ls_weighting_scheme calc
_refine_ls_wR_factor_gt 0.1675
_refine_ls_wR_factor_ref 0.1927
_reflns_number_gt 4171
_reflns_number_total 7688
_reflns_threshold_expression I>2\s(I)
_cod_data_source_file ci2261.cif
_cod_data_source_block I
_cod_depositor_comments
;
The following automatic conversions were performed:
'_symmetry_cell_setting' value 'Triclinic' changed to 'triclinic'
according to '/home/saulius/struct/CIF-dictionaries/cif_core.dic'
dictionary named 'cif_core.dic' version 2.4.1 from 2010-06-29.

Automatic conversion script
Id: cif_fix_enum 1527 2010-12-29 10:47:43Z saulius 

The following automatic conversions were performed:

'_symmetry_cell_setting' value 'Triclinic' changed to 'triclinic'
according to /home/saulius/struct/CIF-dictionaries/cif_core.dic
dictionary named 'cif_core.dic' version 2.4.1 from 2010-06-29.

Automatic conversion script
Id: cif_fix_values 1715 2011-07-08 13:25:40Z adriana 
;
_cod_database_code 2212505
_cod_database_fobs_code 2212505

loop_
_symmetry_equiv_pos_as_xyz
'x, y, z'
'-x, -y, -z'

loop_
_atom_site_type_symbol
_atom_site_label
_atom_site_fract_x
_atom_site_fract_y
_atom_site_fract_z
_atom_site_U_iso_or_equiv
_atom_site_adp_type
_atom_site_calc_flag
_atom_site_refinement_flags
_atom_site_occupancy
F F1 -0.2564(6) 0.4151(5) 0.3817(4) 0.149(2) Uani d . 1
O O1 0.2548(3) -0.0661(3) 0.16499(17) 0.0652(10) Uani d . 1
O O2 -0.0570(3) -0.0254(3) 0.09241(17) 0.1087(18) Uani d . 1
O O3 -0.1881(3) 0.0810(4) 0.1963(2) 0.0651(10) Uani d . 1
O O4 0.4695(4) 0.7903(5) 0.9942(3) 0.1108(18) Uani d . 1
H H4B 0.4861 0.7166 1.0157 0.166 Uiso calc R 1
N N1 0.1966(4) -0.0615(5) 0.0592(3) 0.0714(13) Uani d . 1
H H1A 0.2782 -0.0867 0.0362 0.086 Uiso calc R 1
H H1B 0.1405 -0.0490 0.0317 0.086 Uiso calc R 1
C C1 0.0407(2) 0.3724(4) 0.2171(3) 0.106(3) Uani d . 1
H H1C 0.0964 0.4188 0.1813 0.128 Uiso calc R 1
C C2 -0.0682(2) 0.4288(4) 0.2751(3) 0.107(3) Uani d . 1
H H2A -0.0861 0.5132 0.2786 0.128 Uiso calc R 1
C C3 -0.1454(3) 0.3596(4) 0.3249(3) 0.091(2) Uani d . 1
C C4 -0.1250(2) 0.2379(3) 0.3226(3) 0.0669(15) Uani d . 1
H H4A -0.1826 0.1935 0.3584 0.080 Uiso calc R 1
C C5 -0.0173(2) 0.1786(2) 0.2664(3) 0.0527(12) Uani d . 1
C C6 0.0646(2) 0.2462(3) 0.2136(3) 0.0761(17) Uani d . 1
H H6A 0.1366 0.2075 0.1752 0.091 Uiso calc R 1
C C7 0.0103(2) 0.0371(2) 0.2663(3) 0.0469(10) Uani d . 1
H H7A -0.0667 0.0106 0.3017 0.056 Uiso calc R 1
C C8 0.0333(2) 0.0065(2) 0.1816(3) 0.0507(11) Uani d . 1
C C9 0.1575(3) -0.0423(2) 0.1364(3) 0.0487(11) Uani d . 1
C C10 0.2407(3) -0.0880(2) 0.2535(3) 0.0507(11) Uani d . 1
C C11 0.3485(3) -0.1572(2) 0.2845(3) 0.0583(13) Uani d . 1
C C12 0.4708(4) -0.2120(2) 0.2337(3) 0.0727(16) Uani d . 1
H H12A 0.4823 -0.2004 0.1770 0.087 Uiso calc R 1
C C13 0.5734(4) -0.2827(3) 0.2674(3) 0.088(2) Uani d . 1
H H13A 0.6537 -0.3175 0.2336 0.106 Uiso calc R 1
C C14 0.5544(4) -0.3011(3) 0.3532(3) 0.089(2) Uani d . 1
H H14A 0.6230 -0.3482 0.3762 0.106 Uiso calc R 1
C C15 0.4384(4) -0.2513(2) 0.4026(3) 0.0820(18) Uani d . 1
H H15A 0.4279 -0.2670 0.4594 0.098 Uiso calc R 1
C C16 0.3327(4) -0.1765(2) 0.3710(3) 0.0624(14) Uani d . 1
C C17 0.2104(3) -0.1223(2) 0.4209(4) 0.0767(16) Uani d . 1
H H17A 0.1990 -0.1334 0.4776 0.092 Uiso calc R 1
C C18 0.1108(2) -0.0555(2) 0.3893(3) 0.0626(13) Uani d . 1
H H18A 0.0320 -0.0212 0.4246 0.075 Uiso calc R 1
C C19 0.1209(3) -0.0347(2) 0.3023(3) 0.0489(11) Uani d . 1
C C20 -0.0746(2) 0.0270(2) 0.1482(3) 0.0531(12) Uani d . 1
C C21 -0.3012(4) 0.1015(3) 0.1676(2) 0.086(2) Uani d . 1
H H21A -0.3771 0.1415 0.2062 0.130 Uiso calc R 1
H H21B -0.3096 0.0225 0.1624 0.130 Uiso calc R 1
H H21C -0.2925 0.1542 0.1149 0.130 Uiso calc R 1
C C22 0.5776(5) 0.8160(5) 0.9426(6) 0.182(6) Uani d . 1
H H22A 0.5583 0.9023 0.9173 0.273 Uiso calc R 1
H H22B 0.6110 0.7630 0.9007 0.273 Uiso calc R 1
H H22C 0.6414 0.8011 0.9725 0.273 Uiso calc R 1
F F2 0.6167(4) 0.0926(3) 0.4294(3) 0.1062(14) Uani d . 1
O O5 0.1703(3) 0.6173(3) 0.2181(2) 0.0580(9) Uani d . 1
O O6 0.5473(3) 0.5256(4) 0.0651(2) 0.0743(11) Uani d . 1
O O7 0.6211(3) 0.4393(3) 0.1777(2) 0.0627(10) Uani d . 1
O O8 1.0305(5) 0.7351(5) 0.0521(4) 0.1151(19) Uani d . 1
H H8A 1.0062 0.8076 0.0613 0.173 Uiso calc R 1
N N2 0.2812(4) 0.5989(5) 0.0906(3) 0.0695(13) Uani d . 1
H H2B 0.2069 0.6336 0.0798 0.083 Uiso calc R 1
H H2C 0.3496 0.5784 0.0513 0.083 Uiso calc R 1
C C23 0.4574(7) 0.0844(5) 0.3717(4) 0.0741(16) Uani d . 1
H H23A 0.4720 -0.0014 0.3906 0.089 Uiso calc R 1
C C24 0.5255(4) 0.1515(3) 0.3864(4) 0.0628(14) Uani d . 1
C C25 0.5053(4) 0.2797(3) 0.3599(3) 0.0570(12) Uani d . 1
H H25A 0.5537 0.3232 0.3715 0.068 Uiso calc R 1
C C26 0.4142(4) 0.3418(3) 0.3170(3) 0.0476(11) Uani d . 1
C C27 0.3439(3) 0.2736(2) 0.3012(3) 0.0583(12) Uani d . 1
H H27A 0.2814 0.3147 0.2721 0.070 Uiso calc R 1
C C28 0.3646(4) 0.1466(2) 0.3277(3) 0.0704(15) Uani d . 1
H H28A 0.3167 0.1024 0.3162 0.084 Uiso calc R 1
C C29 0.3871(4) 0.4827(4) 0.2892(3) 0.0483(11) Uani d . 1
H H29A 0.4520 0.5111 0.3016 0.058 Uiso calc R 1
C C30 0.3985(4) 0.5207(4) 0.1973(3) 0.0501(11) Uani d . 1
C C31 0.2905(4) 0.5768(4) 0.1682(3) 0.0508(11) Uani d . 1
C C32 0.1560(3) 0.6115(4) 0.3020(3) 0.0509(11) Uani d . 1
C C33 0.0296(2) 0.6755(4) 0.3443(3) 0.0581(13) Uani d . 1
C C34 -0.0692(2) 0.7446(5) 0.3058(4) 0.0678(15) Uani d . 1
H H34A -0.0551 0.7485 0.2494 0.081 Uiso calc R 1
C C35 -0.1865(3) 0.8066(6) 0.3508(4) 0.086(2) Uani d . 1
H H35A -0.2509 0.8532 0.3242 0.103 Uiso calc R 1
C C36 -0.2121(7) 0.8018(6) 0.4358(6) 0.103(3) Uani d . 1
H H36A -0.2927 0.8439 0.4657 0.123 Uiso calc R 1
C C37 -0.1189(3) 0.7357(7) 0.4733(5) 0.099(3) Uani d . 1
H H37A -0.1366 0.7323 0.5300 0.118 Uiso calc R 1
C C38 0.0067(2) 0.6701(5) 0.4308(4) 0.0726(17) Uani d . 1
C C39 0.1084(2) 0.6014(6) 0.4686(4) 0.0822(19) Uani d . 1
H H39A 0.0935 0.5958 0.5252 0.099 Uiso calc R 1
C C40 0.2269(3) 0.5435(5) 0.4245(3) 0.0659(14) Uani d . 1
H H40A 0.2918 0.4994 0.4513 0.079 Uiso calc R 1
C C41 0.2538(3) 0.5488(4) 0.3385(3) 0.0525(12) Uani d . 1
C C42 0.5226(4) 0.4960(5) 0.1404(3) 0.0518(11) Uani d . 1
C C43 0.7488(5) 0.4164(6) 0.1246(3) 0.087(2) Uani d . 1
H H43A 0.8108 0.3764 0.1567 0.130 Uiso calc R 1
H H43B 0.7652 0.4945 0.0941 0.130 Uiso calc R 1
H H43C 0.7566 0.3628 0.0869 0.130 Uiso calc R 1
C C44 0.9358(8) 0.7060(7) 0.0402(2) 0.144(4) Uani d . 1
H H44A 0.9642 0.6210 0.0295 0.217 Uiso calc R 1
H H44B 0.9088 0.7614 -0.0061 0.217 Uiso calc R 1
H H44C 0.8641 0.7138 0.0885 0.217 Uiso calc R 1

loop_
_atom_site_aniso_label
_atom_site_aniso_U_11
_atom_site_aniso_U_22
_atom_site_aniso_U_33
_atom_site_aniso_U_12
_atom_site_aniso_U_13
_atom_site_aniso_U_23
F1 0.120(5) 0.107(3) 0.141(5) 0.042(3) -0.061(4) -0.081(3)
O1 0.042(2) 0.056(3) 0.059(2) -0.0116(18) -0.0184(17) -0.0118(18)
O2 0.077(3) 0.115(5) 0.080(3) -0.039(3) 0.002(2) -0.054(3)
O3 0.0463(19) 0.089(3) 0.060(2) -0.0076(18) -0.0133(16) -0.0269(19)
O4 0.070(3) 0.091(3) 0.119(4) 0.000(2) 0.011(3) 0.004(3)
N1 0.050(2) 0.109(4) 0.056(3) -0.012(2) -0.010(2) -0.029(2)
C1 0.097(5) 0.072(4) 0.180(8) -0.035(4) -0.083(6) 0.006(5)
C2 0.122(6) 0.046(3) 0.188(9) 0.007(4) -0.108(7) -0.031(5)
C3 0.100(5) 0.066(4) 0.120(6) 0.020(4) -0.067(5) -0.046(4)
C4 0.067(3) 0.068(3) 0.066(3) 0.003(3) -0.031(3) -0.020(3)
C5 0.050(3) 0.052(3) 0.063(3) -0.008(2) -0.025(2) -0.015(2)
C6 0.061(3) 0.058(3) 0.113(5) -0.019(3) -0.036(3) 0.003(3)
C7 0.045(2) 0.046(2) 0.047(2) -0.013(2) -0.008(2) -0.0075(19)
C8 0.049(3) 0.050(3) 0.055(3) -0.017(2) -0.009(2) -0.011(2)
C9 0.043(2) 0.060(3) 0.048(3) -0.012(2) -0.018(2) -0.010(2)
C10 0.054(3) 0.046(2) 0.057(3) -0.016(2) -0.018(2) -0.008(2)
C11 0.064(3) 0.041(2) 0.078(4) -0.016(2) -0.027(3) -0.009(2)
C12 0.059(3) 0.067(3) 0.098(4) -0.008(3) -0.028(3) -0.026(3)
C13 0.069(4) 0.071(4) 0.135(6) 0.002(3) -0.044(4) -0.037(4)
C14 0.090(5) 0.063(4) 0.128(6) -0.006(3) -0.072(5) -0.005(4)
C15 0.101(5) 0.056(3) 0.101(5) -0.017(3) -0.060(4) 0.006(3)
C16 0.078(4) 0.040(3) 0.077(4) -0.015(2) -0.042(3) 0.003(2)
C17 0.096(5) 0.071(4) 0.061(3) -0.020(3) -0.027(3) 0.001(3)
C18 0.070(3) 0.068(3) 0.049(3) -0.017(3) -0.020(3) -0.003(2)
C19 0.058(3) 0.043(2) 0.050(3) -0.019(2) -0.016(2) -0.0045(19)
C20 0.048(3) 0.065(3) 0.044(2) -0.008(2) -0.010(2) -0.015(2)
C21 0.047(3) 0.129(6) 0.082(4) -0.004(3) -0.020(3) -0.036(4)
C22 0.089(6) 0.217(13) 0.194(12) -0.062(7) -0.005(7) 0.040(10)
F2 0.107(4) 0.072(2) 0.107(3) -0.003(2) -0.070(3) 0.010(2)
O5 0.0443(18) 0.068(2) 0.0507(19) -0.0036(15) -0.0076(15) -0.0115(16)
O6 0.051(2) 0.104(3) 0.050(2) -0.003(2) -0.0114(16) -0.0031(19)
O7 0.0445(18) 0.082(2) 0.055(2) -0.0110(17) -0.0171(16) -0.0013(17)
O8 0.093(3) 0.092(3) 0.177(6) -0.004(3) -0.078(4) -0.023(3)
N2 0.047(2) 0.098(3) 0.050(2) 0.002(2) -0.0152(19) -0.011(2)
C23 0.097(4) 0.047(3) 0.065(3) -0.015(3) -0.010(3) -0.003(2)
C24 0.074(3) 0.053(3) 0.053(3) -0.002(3) -0.025(3) -0.001(2)
C25 0.067(3) 0.057(3) 0.049(3) -0.016(2) -0.020(2) -0.005(2)
C26 0.050(3) 0.047(2) 0.040(2) -0.014(2) -0.002(2) -0.0060(18)
C27 0.057(3) 0.052(3) 0.068(3) -0.016(2) -0.018(3) -0.010(2)
C28 0.071(4) 0.059(3) 0.081(4) -0.023(3) -0.009(3) -0.017(3)
C29 0.050(3) 0.051(3) 0.046(2) -0.015(2) -0.015(2) -0.0049(19)
C30 0.049(3) 0.048(2) 0.049(3) -0.012(2) -0.010(2) -0.005(2)
C31 0.047(3) 0.048(3) 0.053(3) -0.010(2) -0.011(2) -0.004(2)
C32 0.051(3) 0.044(2) 0.058(3) -0.018(2) -0.006(2) -0.013(2)
C33 0.057(3) 0.038(2) 0.070(3) -0.016(2) 0.003(3) -0.014(2)
C34 0.053(3) 0.047(3) 0.089(4) -0.011(2) 0.000(3) -0.013(3)
C35 0.064(4) 0.059(3) 0.107(5) -0.014(3) 0.009(4) -0.008(3)
C36 0.071(4) 0.062(4) 0.128(7) 0.000(3) 0.027(4) -0.021(4)
C37 0.104(5) 0.073(4) 0.085(5) -0.027(4) 0.040(4) -0.030(4)
C38 0.082(4) 0.047(3) 0.070(4) -0.014(3) 0.010(3) -0.018(3)
C39 0.110(5) 0.072(4) 0.055(3) -0.027(4) 0.005(3) -0.023(3)
C40 0.080(4) 0.058(3) 0.056(3) -0.019(3) -0.011(3) -0.011(2)
C41 0.063(3) 0.044(2) 0.052(3) -0.022(2) -0.005(2) -0.012(2)
C42 0.043(2) 0.061(3) 0.048(3) -0.011(2) -0.012(2) -0.005(2)
C43 0.044(3) 0.122(6) 0.078(4) -0.014(3) -0.013(3) -0.002(4)
C44 0.129(8) 0.126(8) 0.202(11) -0.048(6) -0.064(8) -0.021(7)

loop_
_atom_type_symbol
_atom_type_description
_atom_type_scat_dispersion_real
_atom_type_scat_dispersion_imag
_atom_type_scat_source
C C 0.0033 0.0016 'International Tables Vol C Tables 4.2.6.8 and 6.1.1.4'
H H 0.0000 0.0000 'International Tables Vol C Tables 4.2.6.8 and 6.1.1.4'
N N 0.0061 0.0033 'International Tables Vol C Tables 4.2.6.8 and 6.1.1.4'
O O 0.0106 0.0060 'International Tables Vol C Tables 4.2.6.8 and 6.1.1.4'
F F 0.0171 0.0103 'International Tables Vol C Tables 4.2.6.8 and 6.1.1.4'

loop_
_geom_angle_atom_site_label_1
_geom_angle_atom_site_label_2
_geom_angle_atom_site_label_3
_geom_angle
C9 O1 C10 120.9(3)
C20 O3 C21 116.3(4)
C22 O4 H4B 109.5
C9 N1 H1A 120.0
C9 N1 H1B 120.0
H1A N1 H1B 120.0
C6 C1 C2 119.0(7)
C6 C1 H1C 120.5
C2 C1 H1C 120.5
C3 C2 C1 118.8(6)
C3 C2 H2A 120.6
C1 C2 H2A 120.6
C2 C3 C4 123.4(7)
C2 C3 F1 119.5(7)
C4 C3 F1 117.1(8)
C3 C4 C5 119.4(7)
C3 C4 H4A 120.3
C5 C4 H4A 120.3
C6 C5 C4 119.2(5)
C6 C5 C7 121.1(5)
C4 C5 C7 119.7(5)
C5 C6 C1 120.1(7)
C5 C6 H6A 119.9
C1 C6 H6A 119.9
C19 C7 C8 110.9(4)
C19 C7 C5 110.7(4)
C8 C7 C5 112.6(4)
C19 C7 H7A 107.5
C8 C7 H7A 107.5
C5 C7 H7A 107.5
C9 C8 C20 119.6(4)
C9 C8 C7 120.5(4)
C20 C8 C7 119.9(4)
O1 C9 N1 109.7(4)
O1 C9 C8 121.6(4)
N1 C9 C8 128.5(4)
C19 C10 C11 123.5(5)
C19 C10 O1 117.2(4)
C11 C10 O1 119.3(4)
C10 C11 C12 122.9(5)
C10 C11 C16 118.4(5)
C12 C11 C16 118.7(5)
C13 C12 C11 120.9(6)
C13 C12 H12A 119.6
C11 C12 H12A 119.6
C14 C13 C12 119.1(6)
C14 C13 H13A 120.4
C12 C13 H13A 120.4
C15 C14 C13 120.8(6)
C15 C14 H14A 119.6
C13 C14 H14A 119.6
C14 C15 C16 121.9(7)
C14 C15 H15A 119.0
C16 C15 H15A 119.0
C15 C16 C17 123.3(6)
C15 C16 C11 118.5(6)
C17 C16 C11 118.1(5)
C18 C17 C16 121.9(5)
C18 C17 H17A 119.1
C16 C17 H17A 119.1
C17 C18 C19 122.3(5)
C17 C18 H18A 118.9
C19 C18 H18A 118.9
C10 C19 C18 115.8(5)
C10 C19 C7 121.2(4)
C18 C19 C7 123.0(4)
O2 C20 O3 127.6(4)
O2 C20 C8 117.4(4)
O3 C20 C8 113.3(4)
O3 C21 H21A 109.5
O3 C21 H21B 109.5
H21A C21 H21B 109.5
O3 C21 H21C 109.5
H21A C21 H21C 109.5
H21B C21 H21C 109.5
O4 C22 H22A 109.5
O4 C22 H22B 109.5
H22A C22 H22B 109.5
O4 C22 H22C 109.5
H22A C22 H22C 109.5
H22B C22 H22C 109.5
C31 O5 C32 119.4(4)
C42 O7 C43 116.0(4)
C44 O8 H8A 109.5
C31 N2 H2B 120.0
C31 N2 H2C 120.0
H2B N2 H2C 120.0
C24 C23 C28 118.3(5)
C24 C23 H23A 120.9
C28 C23 H23A 120.9
C23 C24 F2 119.3(5)
C23 C24 C25 122.4(5)
F2 C24 C25 118.3(5)
C26 C25 C24 119.8(5)
C26 C25 H25A 120.1
C24 C25 H25A 120.1
C25 C26 C27 118.3(4)
C25 C26 C29 121.1(4)
C27 C26 C29 120.5(4)
C28 C27 C26 121.5(5)
C28 C27 H27A 119.3
C26 C27 H27A 119.3
C27 C28 C23 119.7(5)
C27 C28 H28A 120.1
C23 C28 H28A 120.1
C30 C29 C26 113.4(4)
C30 C29 C41 110.5(4)
C26 C29 C41 110.2(4)
C30 C29 H29A 107.5
C26 C29 H29A 107.5
C41 C29 H29A 107.5
C31 C30 C42 119.1(4)
C31 C30 C29 121.0(4)
C42 C30 C29 119.9(4)
N2 C31 O5 108.7(4)
N2 C31 C30 128.4(4)
O5 C31 C30 122.8(4)
C41 C32 O5 122.3(4)
C41 C32 C33 124.2(5)
O5 C32 C33 113.5(4)
C34 C33 C32 124.0(5)
C34 C33 C38 119.4(5)
C32 C33 C38 116.6(5)
C35 C34 C33 120.1(6)
C35 C34 H34A 119.9
C33 C34 H34A 119.9
C34 C35 C36 121.7(7)
C34 C35 H35A 119.2
C36 C35 H35A 119.2
C37 C36 C35 118.7(6)
C37 C36 H36A 120.6
C35 C36 H36A 120.6
C36 C37 C38 123.2(7)
C36 C37 H37A 118.4
C38 C37 H37A 118.4
C39 C38 C37 124.4(6)
C39 C38 C33 118.7(5)
C37 C38 C33 116.9(7)
C40 C39 C38 121.7(6)
C40 C39 H39A 119.1
C38 C39 H39A 119.1
C39 C40 C41 121.1(6)
C39 C40 H40A 119.4
C41 C40 H40A 119.4
C32 C41 C40 117.6(5)
C32 C41 C29 121.4(4)
C40 C41 C29 120.9(5)
O6 C42 O7 119.8(4)
O6 C42 C30 127.2(4)
O7 C42 C30 112.9(4)
O7 C43 H43A 109.5
O7 C43 H43B 109.5
H43A C43 H43B 109.5
O7 C43 H43C 109.5
H43A C43 H43C 109.5
H43B C43 H43C 109.5
O8 C44 H44A 109.5
O8 C44 H44B 109.5
H44A C44 H44B 109.5
O8 C44 H44C 109.5
H44A C44 H44C 109.5
H44B C44 H44C 109.5

loop_
_geom_bond_atom_site_label_1
_geom_bond_atom_site_label_2
_geom_bond_distance
F1 C3 1.395(9)
O1 C9 1.264(5)
O1 C10 1.456(5)
O2 C20 1.185(5)
O3 C20 1.333(5)
O3 C21 1.436(6)
O4 C22 1.333(9)
O4 H4B 0.82
N1 C9 1.318(6)
N1 H1A 0.86
N1 H1B 0.86
C1 C6 1.387(9)
C1 C2 1.398(12)
C1 H1C 0.93
C2 C3 1.325(11)
C2 H2A 0.93
C3 C4 1.338(9)
C4 C5 1.385(7)
C4 H4A 0.93
C5 C6 1.364(8)
C5 C7 1.540(6)
C6 H6A 0.93
C7 C19 1.481(6)
C7 C8 1.510(6)
C7 H7A 0.98
C8 C9 1.376(6)
C8 C20 1.431(7)
C10 C19 1.380(7)
C10 C11 1.404(7)
C11 C12 1.418(8)
C11 C16 1.420(8)
C12 C13 1.386(8)
C12 H12A 0.93
C13 C14 1.405(10)
C13 H13A 0.93
C14 C15 1.347(10)
C14 H14A 0.93
C15 C16 1.405(8)
C15 H15A 0.93
C16 C17 1.409(8)
C17 C18 1.331(8)
C17 H17A 0.93
C18 C19 1.438(7)
C18 H18A 0.93
C21 H21A 0.96
C21 H21B 0.96
C21 H21C 0.96
C22 H22A 0.96
C22 H22B 0.96
C22 H22C 0.96
F2 C24 1.362(6)
O5 C31 1.358(5)
O5 C32 1.396(6)
O6 C42 1.227(6)
O7 C42 1.361(5)
O7 C43 1.422(6)
O8 C44 1.294(10)
O8 H8A 0.82
N2 C31 1.336(6)
N2 H2B 0.86
N2 H2C 0.86
C23 C24 1.348(8)
C23 C28 1.391(8)
C23 H23A 0.93
C24 C25 1.387(7)
C25 C26 1.364(7)
C25 H25A 0.93
C26 C27 1.386(7)
C26 C29 1.520(6)
C27 C28 1.375(7)
C27 H27A 0.93
C28 H28A 0.93
C29 C30 1.518(6)
C29 C41 1.524(7)
C29 H29A 0.98
C30 C31 1.367(6)
C30 C42 1.420(6)
C32 C41 1.354(7)
C32 C33 1.424(7)
C33 C34 1.396(8)
C33 C38 1.425(8)
C34 C35 1.367(8)
C34 H34A 0.93
C35 C36 1.397(11)
C35 H35A 0.93
C36 C37 1.331(11)
C36 H36A 0.93
C37 C38 1.424(9)
C37 H37A 0.93
C38 C39 1.413(9)
C39 C40 1.355(8)
C39 H39A 0.93
C40 C41 1.413(7)
C40 H40A 0.93
C43 H43A 0.96
C43 H43B 0.96
C43 H43C 0.96
C44 H44A 0.96
C44 H44B 0.96
C44 H44C 0.96

loop_
_geom_hbond_atom_site_label_D
_geom_hbond_atom_site_label_H
_geom_hbond_atom_site_label_A
_geom_hbond_site_symmetry_A
_geom_hbond_distance_DH
_geom_hbond_distance_HA
_geom_hbond_distance_DA
_geom_hbond_angle_DHA
N2 H2C O6 . 0.86 2.18 2.754(6) 124
N1 H1B O2 . 0.86 2.10 2.636(5) 120
N1 H1A O4 1_544 0.86 2.17 2.993(6) 161
O4 H4B O6 1_556 0.82 2.11 2.929(6) 175
N1 H1B O2 2_555 0.86 2.47 3.263(6) 154
N2 H2B O8 1_455 0.86 2.09 2.945(8) 174
N2 H2C O6 2_665 0.86 2.37 3.130(6) 148
O8 H8A O2 1_665 0.82 1.95 2.766(6) 175
C21 H21A Cg1 1_455 0.96 2.73 3.671(4) 166
C28 H28A Cg2 1_555 0.93 2.76 3.616(4) 153
C43 H43A Cg3 1_655 0.96 2.76 3.705(6) 167

loop_
_geom_torsion_atom_site_label_1
_geom_torsion_atom_site_label_2
_geom_torsion_atom_site_label_3
_geom_torsion_atom_site_label_4
_geom_torsion
C6 C1 C2 C3 -0.1(10)
C1 C2 C3 C4 -0.3(11)
C1 C2 C3 F1 -178.3(6)
C2 C3 C4 C5 0.9(9)
F1 C3 C4 C5 179.0(5)
C3 C4 C5 C6 -1.1(8)
C3 C4 C5 C7 177.0(5)
C4 C5 C6 C1 0.8(8)
C7 C5 C6 C1 -177.3(5)
C2 C1 C6 C5 -0.2(10)
C6 C5 C7 C19 72.3(6)
C4 C5 C7 C19 -105.9(5)
C6 C5 C7 C8 -52.5(6)
C4 C5 C7 C8 129.4(5)
C19 C7 C8 C9 -22.0(6)
C5 C7 C8 C9 102.7(5)
C19 C7 C8 C20 157.3(4)
C5 C7 C8 C20 -78.0(5)
C10 O1 C9 N1 -162.1(4)
C10 O1 C9 C8 22.9(7)
C20 C8 C9 O1 -177.3(4)
C7 C8 C9 O1 2.0(7)
C20 C8 C9 N1 8.7(8)
C7 C8 C9 N1 -171.9(5)
C9 O1 C10 C19 -25.4(6)
C9 O1 C10 C11 156.8(4)
C19 C10 C11 C12 179.6(5)
O1 C10 C11 C12 -2.7(7)
C19 C10 C11 C16 1.9(7)
O1 C10 C11 C16 179.5(4)
C10 C11 C12 C13 -178.1(5)
C16 C11 C12 C13 -0.3(8)
C11 C12 C13 C14 0.8(9)
C12 C13 C14 C15 0.2(10)
C13 C14 C15 C16 -1.8(10)
C14 C15 C16 C17 -179.4(6)
C14 C15 C16 C11 2.3(9)
C10 C11 C16 C15 176.7(5)
C12 C11 C16 C15 -1.2(7)
C10 C11 C16 C17 -1.7(7)
C12 C11 C16 C17 -179.6(5)
C15 C16 C17 C18 -177.6(5)
C11 C16 C17 C18 0.7(9)
C16 C17 C18 C19 0.2(9)
C11 C10 C19 C18 -0.9(7)
O1 C10 C19 C18 -178.6(4)
C11 C10 C19 C7 -179.8(4)
O1 C10 C19 C7 2.5(6)
C17 C18 C19 C10 -0.2(7)
C17 C18 C19 C7 178.7(5)
C8 C7 C19 C10 18.6(6)
C5 C7 C19 C10 -107.1(5)
C8 C7 C19 C18 -160.2(4)
C5 C7 C19 C18 74.1(6)
C21 O3 C20 O2 -14.2(8)
C21 O3 C20 C8 -178.5(5)
C9 C8 C20 O2 17.5(7)
C7 C8 C20 O2 -161.8(4)
C9 C8 C20 O3 -176.5(4)
C7 C8 C20 O3 4.2(6)
C28 C23 C24 F2 179.9(5)
C28 C23 C24 C25 0.7(8)
C23 C24 C25 C26 -0.5(8)
F2 C24 C25 C26 -179.7(5)
C24 C25 C26 C27 0.1(7)
C24 C25 C26 C29 178.3(4)
C25 C26 C27 C28 -0.1(7)
C29 C26 C27 C28 -178.3(5)
C26 C27 C28 C23 0.4(8)
C24 C23 C28 C27 -0.6(8)
C25 C26 C29 C30 125.8(5)
C27 C26 C29 C30 -56.1(6)
C25 C26 C29 C41 -109.7(5)
C27 C26 C29 C41 68.4(5)
C26 C29 C30 C31 107.7(5)
C41 C29 C30 C31 -16.7(6)
C26 C29 C30 C42 -71.3(6)
C41 C29 C30 C42 164.4(4)
C32 O5 C31 N2 -176.1(4)
C32 O5 C31 C30 5.4(7)
C42 C30 C31 N2 9.9(8)
C29 C30 C31 N2 -169.1(5)
C42 C30 C31 O5 -171.9(4)
C29 C30 C31 O5 9.2(7)
C31 O5 C32 C41 -10.8(6)
C31 O5 C32 C33 170.2(4)
C41 C32 C33 C34 177.1(5)
O5 C32 C33 C34 -3.9(7)
C41 C32 C33 C38 -0.9(7)
O5 C32 C33 C38 178.1(4)
C32 C33 C34 C35 -177.8(5)
C38 C33 C34 C35 0.1(8)
C33 C34 C35 C36 -0.9(9)
C34 C35 C36 C37 0.6(10)
C35 C36 C37 C38 0.5(11)
C36 C37 C38 C39 178.6(7)
C36 C37 C38 C33 -1.2(10)
C34 C33 C38 C39 -179.0(5)
C32 C33 C38 C39 -0.9(7)
C34 C33 C38 C37 0.9(8)
C32 C33 C38 C37 178.9(5)
C37 C38 C39 C40 -178.3(6)
C33 C38 C39 C40 1.5(9)
C38 C39 C40 C41 -0.3(9)
O5 C32 C41 C40 -176.8(4)
C33 C32 C41 C40 2.1(7)
O5 C32 C41 C29 1.3(7)
C33 C32 C41 C29 -179.8(4)
C39 C40 C41 C32 -1.4(8)
C39 C40 C41 C29 -179.6(5)
C30 C29 C41 C32 11.6(6)
C26 C29 C41 C32 -114.6(5)
C30 C29 C41 C40 -170.3(4)
C26 C29 C41 C40 63.5(6)
C43 O7 C42 O6 -1.0(8)
C43 O7 C42 C30 -177.5(5)
C31 C30 C42 O6 4.2(8)
C29 C30 C42 O6 -176.8(5)
C31 C30 C42 O7 -179.6(4)
C29 C30 C42 O7 -0.7(6)
